data_7048393
loop_
_publ_author_name
'Jia, Ji-Hui'
'Chen, Xu-Lin'
'Liao, Jian-Zhen'
'Liang, Dong'
'Yang, Ming-Xue'
'Yu, Rongmin'
'Lu, Can-Zhong'

_publ_section_title
;
 Highly luminescent copper(i) halide complexes chelated with a
 tetradentate ligand (PNNP): synthesis, structure, photophysical
 properties and theoretical studies.
;
_journal_issue 4
_journal_name_full 'Dalton transactions (Cambridge, England : 2003)'
_journal_page_first 1418
_journal_page_last 1426
_journal_paper_doi 10.1039/c8dt03452d
_journal_volume 48
_journal_year 2019
_chemical_formula_moiety 'C48 H36 Br2 Cu2 N4 P2'
_chemical_formula_sum 'C48 H36 Br2 Cu2 N4 P2'
_chemical_formula_weight 1017.65
_space_group_crystal_system triclinic
_space_group_IT_number 2
_space_group_name_Hall '-P 1'
_space_group_name_H-M_alt 'P -1'
_symmetry_space_group_name_Hall '-P 1'
_symmetry_space_group_name_H-M 'P -1'
_atom_sites_solution_hydrogens geom
_atom_sites_solution_primary dual
_audit_creation_date 2018-09-19
_audit_creation_method
;
Olex2 1.2
(compiled 2018.05.29 svn.r3508 for OlexSys, GUI svn.r5506)
;
_audit_update_record
;
2018-11-19 deposited with the CCDC.
2018-12-19 downloaded from the CCDC.
;
_cell_angle_alpha 109.974(5)
_cell_angle_beta 92.594(4)
_cell_angle_gamma 113.357(5)
_cell_formula_units_Z 2
_cell_length_a 12.0271(5)
_cell_length_b 13.1399(8)
_cell_length_c 17.0209(8)
_cell_measurement_reflns_used 6916
_cell_measurement_temperature 100.01(10)
_cell_measurement_theta_max 74.3950
_cell_measurement_theta_min 3.8560
_cell_volume 2269.5(2)
_computing_cell_refinement 'CrysAlisPro 1.171.38.43f (Rigaku OD, 2015)'
_computing_data_collection 'CrysAlisPro 1.171.38.43f (Rigaku OD, 2015)'
_computing_data_reduction 'CrysAlisPro 1.171.38.43f (Rigaku OD, 2015)'
_computing_molecular_graphics 'Olex2 (Dolomanov et al., 2009)'
_computing_publication_material 'Olex2 (Dolomanov et al., 2009)'
_computing_structure_refinement 'ShelXL (Sheldrick, 2015)'
_computing_structure_solution 'ShelXT (Sheldrick, 2015)'
_diffrn_ambient_environment N~2~
_diffrn_ambient_temperature 100.01(10)
_diffrn_detector 'CCD plate'
_diffrn_detector_area_resol_mean 10.3503
_diffrn_detector_type Atlas
_diffrn_measured_fraction_theta_full 0.998
_diffrn_measured_fraction_theta_max 0.966
_diffrn_measurement_details
;
List of Runs (angles in degrees, time in seconds):

  # Type    Start    End  Width  t~exp~   \w     \q     \k     \f   Frames
#--------------------------------------------------------------------------
  1  \w    -32.00  14.00   1.00    1.00    --  -40.84  77.00 -30.00   46
  2  \w    -67.00  35.00   1.00    1.00    --  -40.84  38.00-150.00  102
  3  \w      0.00  64.00   1.00    1.00    --   40.84 -38.00-150.00   64
  4  \w     46.00  72.00   1.00    1.00    --   40.84 -99.00-180.00   26
  5  \w    114.00 139.00   1.00    1.00    --  108.54 -61.00 -60.00   25
  6  \w    113.00 139.00   1.00    1.00    --  108.54 -61.00-180.00   26
  7  \w     77.00 103.00   1.00    1.00    --  108.54 -95.00 -30.00   26
  8  \w     57.00 108.00   1.00    1.00    --  108.54 -95.00 -90.00   51
  9  \w     63.00 108.00   1.00    1.00    --  108.54 -95.00-180.00   45
 10  \w     44.00 100.00   1.00    1.00    --  108.54 -61.00 -60.00   56
 11  \w     35.00 135.00   1.00    1.00    --  108.54 -61.00  60.00  100
 12  \w     51.00  91.00   1.00    1.00    --   40.84-125.00  30.00   40
 13  \w     40.00 129.00   1.00    1.00    --  108.54 -45.00 150.00   89
 14  \w     83.00 177.00   1.00    1.00    --  108.54  54.00 141.00   94
 15  \w    153.00 178.00   1.00    1.00    --  108.54 125.00-120.00   25
 16  \w     28.00 171.00   1.00    1.00    --  108.54   0.00 -60.00  143
 17  \w     27.00  54.00   1.00    1.00    --  108.54 -95.00 -30.00   27
 18  \w     25.00 109.00   1.00    1.00    --  108.54 -95.00  60.00   84
 19  \w   -104.00 -17.00   1.00    1.00    --  -40.84 -38.00  30.00   87
;
_diffrn_measurement_device 'four-circle diffractometer'
_diffrn_measurement_device_type 'SuperNova, Dual, Cu at zero, Atlas'
_diffrn_measurement_method '\w scans'
_diffrn_orient_matrix_type 'CrysAlisPro convention (1999,Acta A55,543-557)'
_diffrn_orient_matrix_UB_11 -0.0375098000
_diffrn_orient_matrix_UB_12 -0.1115192000
_diffrn_orient_matrix_UB_13 0.0225335000
_diffrn_orient_matrix_UB_21 -0.0781631000
_diffrn_orient_matrix_UB_22 0.0439018000
_diffrn_orient_matrix_UB_23 0.0599814000
_diffrn_orient_matrix_UB_31 -0.1133289000
_diffrn_orient_matrix_UB_32 -0.0700498000
_diffrn_orient_matrix_UB_33 -0.0747929000
_diffrn_radiation_monochromator mirror
_diffrn_radiation_probe x-ray
_diffrn_radiation_type CuK\a
_diffrn_radiation_wavelength 1.54184
_diffrn_reflns_av_R_equivalents 0.0322
_diffrn_reflns_av_unetI/netI 0.0369
_diffrn_reflns_Laue_measured_fraction_full 0.998
_diffrn_reflns_Laue_measured_fraction_max 0.966
_diffrn_reflns_limit_h_max 14
_diffrn_reflns_limit_h_min -15
_diffrn_reflns_limit_k_max 14
_diffrn_reflns_limit_k_min -16
_diffrn_reflns_limit_l_max 19
_diffrn_reflns_limit_l_min -21
_diffrn_reflns_number 15791
_diffrn_reflns_point_group_measured_fraction_full 0.998
_diffrn_reflns_point_group_measured_fraction_max 0.966
_diffrn_reflns_theta_full 67.684
_diffrn_reflns_theta_max 74.431
_diffrn_reflns_theta_min 3.876
_diffrn_source 'micro-focus sealed X-ray tube'
_diffrn_source_type 'SuperNova (Cu) X-ray Source'
_exptl_absorpt_coefficient_mu 4.171
_exptl_absorpt_correction_T_max 1.00000
_exptl_absorpt_correction_T_min 0.70277
_exptl_absorpt_correction_type multi-scan
_exptl_absorpt_process_details
;
CrysAlisPro 1.171.38.43f (Rigaku Oxford Diffraction, 2015)
Empirical absorption correction using spherical harmonics,
 implemented in SCALE3 ABSPACK scaling algorithm.
;
_exptl_crystal_colour yellow
_exptl_crystal_colour_primary yellow
_exptl_crystal_density_diffrn 1.489
_exptl_crystal_description block
_exptl_crystal_F_000 1020
_exptl_crystal_size_max 0.2
_exptl_crystal_size_mid 0.1
_exptl_crystal_size_min 0.1
_refine_diff_density_max 0.492
_refine_diff_density_min -0.881
_refine_diff_density_rms 0.084
_refine_ls_extinction_method none
_refine_ls_goodness_of_fit_ref 1.070
_refine_ls_hydrogen_treatment constr
_refine_ls_matrix_type full
_refine_ls_number_parameters 523
_refine_ls_number_reflns 8948
_refine_ls_number_restraints 0
_refine_ls_restrained_S_all 1.070
_refine_ls_R_factor_all 0.0502
_refine_ls_R_factor_gt 0.0378
_refine_ls_shift/su_max 0.001
_refine_ls_shift/su_mean 0.000
_refine_ls_structure_factor_coef Fsqd
_refine_ls_weighting_details 'w=1/[\s^2^(Fo^2^)+(0.0397P)^2^+2.5961P] where P=(Fo^2^+2Fc^2^)/3'
_refine_ls_weighting_scheme calc
_refine_ls_wR_factor_gt 0.0921
_refine_ls_wR_factor_ref 0.0999
_reflns_Friedel_coverage 0.000
_reflns_number_gt 7433
_reflns_number_total 8948
_reflns_threshold_expression 'I > 2\s(I)'
_cod_data_source_file c8dt03452d2.cif
_cod_data_source_block complex1_sq
_cod_depositor_comments 'Adding full bibliography for 7048393--7048394.cif.'
_cod_database_code 7048393
_shelx_shelxl_version_number 2018/3
_chemical_oxdiff_formula 'C H N P Cu Br '
_shelx_space_group_comment
;
The symmetry employed for this shelxl refinement is uniquely defined
by the following loop, which should always be used as a source of
symmetry information in preference to the above space-group names.
They are only intended as comments.
;
_reflns_odcompleteness_completeness 99.89
_reflns_odcompleteness_iscentric 1
_reflns_odcompleteness_theta 67.13
_olex2_refinement_description
;
1. Fixed Uiso
 At 1.2 times of:
  All C(H) groups
2.a Aromatic/amide H refined with riding coordinates:
 C2(H2), C53(H53), C8(H8), C45(H45), C18(H18), C30(H30), C48(H48), C49(H49),
 C9(H9), C15(H15), C25(H25), C27(H27), C39(H39), C44(H44), C42(H42), C40(H40),
 C58(H58), C55(H55), C41(H41), C43(H43), C16(H16), C17(H17), C31(H31), C50(H50),
  C35(H35), C21(H21), C24(H24), C29(H29), C52(H52), C34(H34), C51(H51),
 C22(H22), C57(H57), C23(H23), C56(H56), C28(H28)
;
_platon_squeeze_void_probe_radius 1.20
_olex2_submission_special_instructions 'No special instructions were received'
_oxdiff_exptl_absorpt_empirical_details
;
Empirical correction (ABSPACK) includes:
- Absorption correction using spherical harmonics
- Frame scaling
;
_oxdiff_exptl_absorpt_empirical_full_max 1.387
_oxdiff_exptl_absorpt_empirical_full_min 0.578

loop_
_space_group_symop_operation_xyz
'x, y, z'
'-x, -y, -z'

loop_
_atom_site_label
_atom_site_type_symbol
_atom_site_fract_x
_atom_site_fract_y
_atom_site_fract_z
_atom_site_U_iso_or_equiv
_atom_site_adp_type
_atom_site_occupancy
_atom_site_site_symmetry_order
_atom_site_calc_flag
_atom_site_refinement_flags_posn
Br3 Br 0.85406(3) -0.09205(3) 0.17545(2) 0.02654(8) Uani 1 1 d .
Br4 Br 0.71960(3) 0.12865(3) 0.29916(3) 0.03726(10) Uani 1 1 d .
Cu1 Cu 0.65696(4) -0.07993(4) 0.19444(3) 0.02771(11) Uani 1 1 d .
Cu6 Cu 0.91832(4) 0.12193(4) 0.26658(3) 0.03262(12) Uani 1 1 d .
P13 P 0.51195(7) -0.22364(7) 0.22137(5) 0.02485(16) Uani 1 1 d .
P46 P 1.08372(8) 0.22326(7) 0.37170(6) 0.0350(2) Uani 1 1 d .
N11 N 0.5409(2) -0.1061(2) 0.08485(16) 0.0254(5) Uani 1 1 d .
N10 N 0.4151(2) -0.1727(2) 0.06718(16) 0.0256(5) Uani 1 1 d .
N32 N 0.9882(3) 0.2525(3) 0.2096(2) 0.0424(8) Uani 1 1 d .
N33 N 1.0862(3) 0.3629(3) 0.2551(3) 0.0569(10) Uani 1 1 d .
C47 C 1.0775(3) 0.1966(3) 0.4695(2) 0.0367(8) Uani 1 1 d .
C14 C 0.3702(3) -0.2079(3) 0.20056(19) 0.0256(6) Uani 1 1 d .
C7 C 0.5685(3) -0.1055(3) 0.0095(2) 0.0294(7) Uani 1 1 d .
C19 C 0.3415(3) -0.1822(3) 0.13096(19) 0.0251(6) Uani 1 1 d .
C2 C 0.7815(3) 0.0616(3) 0.0670(2) 0.0366(8) Uani 1 1 d .
H2 H 0.757316 0.093395 0.117200 0.044 Uiso 1 1 calc R
C53 C 1.2436(4) 0.1251(4) 0.3105(2) 0.0435(9) Uani 1 1 d .
H53 H 1.175601 0.051933 0.298839 0.052 Uiso 1 1 calc R
C20 C 0.5175(3) -0.2202(3) 0.3292(2) 0.0320(7) Uani 1 1 d .
C5 C 0.9031(3) 0.1197(4) 0.0585(3) 0.0466(10) Uani 1 1 d .
C8 C 0.4617(3) -0.1710(3) -0.0559(2) 0.0344(7) Uani 1 1 d .
H8 H 0.457022 -0.183680 -0.113389 0.041 Uiso 1 1 calc R
C45 C 0.7335(4) -0.0902(4) -0.0744(3) 0.0450(9) Uani 1 1 d .
H45 H 0.677781 -0.161168 -0.118645 0.054 Uiso 1 1 calc R
C18 C 0.2332(3) -0.1699(3) 0.1168(2) 0.0320(7) Uani 1 1 d .
H18 H 0.215681 -0.152837 0.070325 0.038 Uiso 1 1 calc R
C30 C 0.3433(4) -0.5645(3) 0.0306(3) 0.0610(13) Uani 1 1 d .
H30 H 0.276357 -0.608313 -0.015626 0.073 Uiso 1 1 calc R
C48 C 0.9602(3) 0.1359(3) 0.4841(2) 0.0361(8) Uani 1 1 d .
H48 H 0.889682 0.112060 0.444494 0.043 Uiso 1 1 calc R
C12 C 0.6967(3) -0.0429(3) 0.0012(2) 0.0355(8) Uani 1 1 d .
C49 C 0.9482(4) 0.1108(3) 0.5572(2) 0.0420(8) Uani 1 1 d .
H49 H 0.869938 0.071497 0.566717 0.050 Uiso 1 1 calc R
C9 C 0.3666(3) -0.2119(3) -0.0174(2) 0.0324(7) Uani 1 1 d .
H9 H 0.283381 -0.258302 -0.043995 0.039 Uiso 1 1 calc R
C15 C 0.2869(3) -0.2187(3) 0.2556(2) 0.0324(7) Uani 1 1 d .
H15 H 0.304953 -0.233366 0.303205 0.039 Uiso 1 1 calc R
C25 C 0.4683(3) -0.3221(4) 0.3492(3) 0.0457(9) Uani 1 1 d .
H25 H 0.434486 -0.398550 0.305503 0.055 Uiso 1 1 calc R
C27 C 0.5462(6) -0.4302(5) 0.1633(3) 0.0820(18) Uani 1 1 d .
H27 H 0.617154 -0.385149 0.206571 0.098 Uiso 1 1 calc R
C26 C 0.4681(3) -0.3804(3) 0.1528(2) 0.0361(7) Uani 1 1 d .
C54 C 1.2337(4) 0.2318(4) 0.3483(3) 0.0450(9) Uani 1 1 d .
C39 C 1.1286(4) 0.5513(4) 0.3721(5) 0.0779(19) Uani 1 1 d .
H39 H 1.123546 0.582983 0.331616 0.094 Uiso 1 1 calc R
C37 C 1.1113(3) 0.3809(3) 0.4050(3) 0.0457(10) Uani 1 1 d .
C44 C 0.8541(4) -0.0303(5) -0.0827(3) 0.0582(13) Uani 1 1 d .
H44 H 0.878250 -0.061222 -0.133199 0.070 Uiso 1 1 calc R
C36 C 0.9939(3) 0.2287(4) 0.1273(3) 0.0540(12) Uani 1 1 d .
C42 C 1.1385(3) 0.4563(3) 0.4910(3) 0.0588(13) Uani 1 1 d .
H42 H 1.141073 0.425497 0.532403 0.071 Uiso 1 1 calc R
C38 C 1.1059(3) 0.4293(3) 0.3444(4) 0.0549(12) Uani 1 1 d .
C40 C 1.1577(4) 0.6235(4) 0.4565(6) 0.096(3) Uani 1 1 d .
H40 H 1.174700 0.704265 0.473283 0.116 Uiso 1 1 calc R
C58 C 1.3551(4) 0.1269(4) 0.2897(2) 0.0524(11) Uani 1 1 d .
H58 H 1.361347 0.054814 0.265296 0.063 Uiso 1 1 calc R
C55 C 1.3360(5) 0.3383(5) 0.3634(5) 0.103(3) Uani 1 1 d .
H55 H 1.330752 0.410737 0.388323 0.124 Uiso 1 1 calc R
C41 C 1.1619(4) 0.5770(4) 0.5164(5) 0.081(2) Uani 1 1 d .
H41 H 1.180279 0.625690 0.574252 0.097 Uiso 1 1 calc R
C43 C 0.9380(4) 0.0735(5) -0.0178(3) 0.0574(13) Uani 1 1 d .
H43 H 1.018009 0.113000 -0.024662 0.069 Uiso 1 1 calc R
C16 C 0.1778(3) -0.2079(4) 0.2412(2) 0.0406(8) Uani 1 1 d .
H16 H 0.123265 -0.217353 0.278015 0.049 Uiso 1 1 calc R
C17 C 0.1510(3) -0.1832(4) 0.1717(2) 0.0410(8) Uani 1 1 d .
H17 H 0.078606 -0.175458 0.161864 0.049 Uiso 1 1 calc R
C31 C 0.3661(4) -0.4490(3) 0.0860(3) 0.0464(10) Uani 1 1 d .
H31 H 0.311754 -0.417415 0.077784 0.056 Uiso 1 1 calc R
C50 C 1.0533(4) 0.1445(4) 0.6161(2) 0.0482(10) Uani 1 1 d .
H50 H 1.045536 0.127872 0.664962 0.058 Uiso 1 1 calc R
C35 C 1.0969(4) 0.3255(6) 0.1212(5) 0.090(2) Uani 1 1 d .
H35 H 1.121637 0.331786 0.071391 0.108 Uiso 1 1 calc R
C21 C 0.5714(3) -0.1060(4) 0.3962(2) 0.0431(9) Uani 1 1 d .
H21 H 0.607213 -0.037298 0.384335 0.052 Uiso 1 1 calc R
C24 C 0.4695(4) -0.3106(5) 0.4323(3) 0.0641(14) Uani 1 1 d .
H24 H 0.437142 -0.379053 0.444658 0.077 Uiso 1 1 calc R
C29 C 0.4197(6) -0.6132(4) 0.0447(3) 0.0746(17) Uani 1 1 d .
H29 H 0.402922 -0.691725 0.009497 0.089 Uiso 1 1 calc R
C52 C 1.1825(3) 0.2292(3) 0.5298(3) 0.0459(9) Uani 1 1 d .
H52 H 1.261394 0.268724 0.521184 0.055 Uiso 1 1 calc R
C34 C 1.1512(4) 0.4057(6) 0.2011(5) 0.088(2) Uani 1 1 d .
H34 H 1.221622 0.478421 0.217099 0.106 Uiso 1 1 calc R
C51 C 1.1689(4) 0.2028(4) 0.6015(3) 0.0549(12) Uani 1 1 d .
H51 H 1.238982 0.224637 0.640695 0.066 Uiso 1 1 calc R
C22 C 0.5714(4) -0.0955(5) 0.4804(3) 0.0649(13) Uani 1 1 d .
H22 H 0.606883 -0.019834 0.524952 0.078 Uiso 1 1 calc R
C57 C 1.4557(4) 0.2340(5) 0.3048(3) 0.0627(13) Uani 1 1 d .
H57 H 1.529171 0.234327 0.289730 0.075 Uiso 1 1 calc R
C23 C 0.5181(5) -0.1986(6) 0.4974(3) 0.0735(16) Uani 1 1 d .
H23 H 0.515360 -0.191643 0.553472 0.088 Uiso 1 1 calc R
C56 C 1.4474(5) 0.3401(6) 0.3422(5) 0.106(3) Uani 1 1 d .
H56 H 1.515572 0.413018 0.353442 0.128 Uiso 1 1 calc R
C28 C 0.5199(8) -0.5470(5) 0.1099(4) 0.105(3) Uani 1 1 d .
H28 H 0.572021 -0.580392 0.119016 0.127 Uiso 1 1 calc R

loop_
_atom_site_aniso_label
_atom_site_aniso_U_11
_atom_site_aniso_U_22
_atom_site_aniso_U_33
_atom_site_aniso_U_23
_atom_site_aniso_U_13
_atom_site_aniso_U_12
Br3 0.02805(16) 0.03175(16) 0.03146(17) 0.01586(13) 0.01268(12) 0.02064(13)
Br4 0.02989(17) 0.02498(16) 0.0547(2) 0.00758(15) 0.01384(15) 0.01614(13)
Cu1 0.0269(2) 0.0280(2) 0.0346(3) 0.0141(2) 0.01069(19) 0.01621(19)
Cu6 0.0310(2) 0.0299(2) 0.0444(3) 0.0186(2) 0.0116(2) 0.0168(2)
P13 0.0271(4) 0.0256(4) 0.0283(4) 0.0128(3) 0.0093(3) 0.0155(3)
P46 0.0296(4) 0.0259(4) 0.0511(5) 0.0107(4) 0.0075(4) 0.0174(3)
N11 0.0279(12) 0.0286(12) 0.0296(13) 0.0152(11) 0.0099(10) 0.0184(11)
N10 0.0281(13) 0.0270(12) 0.0268(13) 0.0115(11) 0.0077(10) 0.0159(11)
N32 0.0281(14) 0.0425(16) 0.076(2) 0.0394(17) 0.0149(14) 0.0195(13)
N33 0.0279(16) 0.051(2) 0.108(3) 0.055(2) 0.0148(18) 0.0121(14)
C47 0.0365(18) 0.0290(16) 0.043(2) 0.0033(14) 0.0020(15) 0.0224(14)
C14 0.0277(15) 0.0251(14) 0.0273(16) 0.0089(12) 0.0073(12) 0.0157(12)
C7 0.0422(18) 0.0339(16) 0.0326(17) 0.0204(14) 0.0170(14) 0.0290(15)
C19 0.0270(14) 0.0210(13) 0.0284(16) 0.0094(12) 0.0087(12) 0.0115(11)
C2 0.0363(18) 0.053(2) 0.050(2) 0.0381(18) 0.0220(16) 0.0314(17)
C53 0.047(2) 0.054(2) 0.038(2) 0.0115(17) 0.0073(16) 0.0357(19)
C20 0.0259(15) 0.0448(18) 0.0334(18) 0.0195(15) 0.0086(13) 0.0196(14)
C5 0.0363(19) 0.080(3) 0.064(3) 0.060(2) 0.0231(18) 0.036(2)
C8 0.049(2) 0.0378(18) 0.0295(17) 0.0164(15) 0.0134(15) 0.0283(16)
C45 0.057(2) 0.074(3) 0.046(2) 0.043(2) 0.0283(18) 0.051(2)
C18 0.0280(15) 0.0381(17) 0.0344(18) 0.0175(15) 0.0049(13) 0.0163(14)
C30 0.065(3) 0.0269(18) 0.068(3) 0.0067(19) 0.032(2) 0.0059(18)
C48 0.0338(17) 0.0375(17) 0.0390(19) 0.0084(15) 0.0015(14) 0.0239(15)
C12 0.0425(19) 0.056(2) 0.044(2) 0.0386(18) 0.0249(16) 0.0379(17)
C49 0.046(2) 0.045(2) 0.040(2) 0.0107(17) 0.0078(16) 0.0302(17)
C9 0.0421(18) 0.0304(16) 0.0275(16) 0.0100(13) 0.0049(14) 0.0201(14)
C15 0.0312(16) 0.0394(17) 0.0330(17) 0.0173(15) 0.0095(13) 0.0186(14)
C25 0.0343(18) 0.058(2) 0.049(2) 0.034(2) 0.0051(16) 0.0133(17)
C27 0.122(5) 0.066(3) 0.070(3) 0.003(3) -0.010(3) 0.074(3)
C26 0.051(2) 0.0324(17) 0.0357(18) 0.0160(15) 0.0181(16) 0.0249(16)
C54 0.041(2) 0.047(2) 0.064(3) 0.0245(19) 0.0152(18) 0.0318(17)
C39 0.033(2) 0.038(2) 0.178(6) 0.055(3) 0.029(3) 0.0182(18)
C37 0.0228(16) 0.0283(17) 0.083(3) 0.0143(18) 0.0118(17) 0.0150(14)
C44 0.061(3) 0.118(4) 0.063(3) 0.071(3) 0.043(2) 0.071(3)
C36 0.0311(19) 0.081(3) 0.083(3) 0.065(3) 0.021(2) 0.027(2)
C42 0.0312(19) 0.0317(19) 0.099(4) 0.006(2) 0.017(2) 0.0163(16)
C38 0.0259(17) 0.0334(19) 0.114(4) 0.035(2) 0.018(2) 0.0157(15)
C40 0.040(2) 0.023(2) 0.214(8) 0.028(4) 0.038(4) 0.0170(19)
C58 0.062(3) 0.075(3) 0.035(2) 0.012(2) 0.0114(18) 0.053(2)
C55 0.049(3) 0.065(3) 0.227(8) 0.070(4) 0.061(4) 0.041(3)
C41 0.038(2) 0.027(2) 0.146(6) -0.002(3) 0.029(3) 0.0124(17)
C43 0.041(2) 0.113(4) 0.069(3) 0.072(3) 0.030(2) 0.049(3)
C16 0.0357(18) 0.058(2) 0.044(2) 0.0268(18) 0.0191(16) 0.0285(17)
C17 0.0313(17) 0.055(2) 0.053(2) 0.0297(19) 0.0139(16) 0.0276(17)
C31 0.043(2) 0.0264(17) 0.059(3) 0.0077(17) 0.0198(18) 0.0116(15)
C50 0.062(3) 0.057(2) 0.035(2) 0.0075(18) 0.0024(18) 0.045(2)
C35 0.041(3) 0.123(5) 0.127(5) 0.101(5) 0.023(3) 0.012(3)
C21 0.043(2) 0.057(2) 0.0322(19) 0.0122(17) 0.0053(15) 0.0298(18)
C24 0.040(2) 0.100(4) 0.060(3) 0.056(3) 0.004(2) 0.018(2)
C29 0.144(5) 0.036(2) 0.068(3) 0.025(2) 0.058(3) 0.055(3)
C52 0.0367(19) 0.043(2) 0.045(2) -0.0024(17) -0.0058(16) 0.0234(16)
C34 0.039(2) 0.103(4) 0.136(6) 0.094(5) 0.012(3) 0.006(3)
C51 0.054(2) 0.061(3) 0.046(2) -0.002(2) -0.0096(19) 0.042(2)
C22 0.062(3) 0.095(4) 0.037(2) 0.011(2) 0.003(2) 0.047(3)
C57 0.057(3) 0.109(4) 0.077(3) 0.063(3) 0.038(2) 0.064(3)
C23 0.057(3) 0.140(5) 0.045(3) 0.054(3) 0.017(2) 0.048(3)
C56 0.054(3) 0.092(4) 0.233(9) 0.101(5) 0.070(4) 0.054(3)
C28 0.194(8) 0.077(4) 0.072(4) 0.005(3) -0.001(4) 0.107(5)

loop_
_atom_type_symbol
_atom_type_description
_atom_type_scat_dispersion_real
_atom_type_scat_dispersion_imag
_atom_type_scat_source
C C 0.0181 0.0091 'International Tables Vol C Tables 4.2.6.8 and 6.1.1.4'
H H 0.0000 0.0000 'International Tables Vol C Tables 4.2.6.8 and 6.1.1.4'
Br Br -0.6763 1.2805 'International Tables Vol C Tables 4.2.6.8 and 6.1.1.4'
Cu Cu -1.9646 0.5888 'International Tables Vol C Tables 4.2.6.8 and 6.1.1.4'
N N 0.0311 0.0180 'International Tables Vol C Tables 4.2.6.8 and 6.1.1.4'
P P 0.2955 0.4335 'International Tables Vol C Tables 4.2.6.8 and 6.1.1.4'

loop_
_geom_angle_atom_site_label_1
_geom_angle_atom_site_label_2
_geom_angle_atom_site_label_3
_geom_angle
Cu1 Br3 Cu6 76.025(18)
Cu1 Br4 Cu6 75.080(18)
Br3 Cu1 Br4 104.53(2)
Br3 Cu1 Cu6 52.032(14)
Br4 Cu1 Cu6 52.825(15)
P13 Cu1 Br3 118.24(3)
P13 Cu1 Br4 115.61(3)
P13 Cu1 Cu6 142.65(3)
N11 Cu1 Br3 117.05(7)
N11 Cu1 Br4 107.31(7)
N11 Cu1 Cu6 123.08(7)
N11 Cu1 P13 93.95(7)
Br3 Cu6 Br4 103.72(2)
Br3 Cu6 Cu1 51.943(15)
Br4 Cu6 Cu1 52.096(15)
P46 Cu6 Br3 120.94(3)
P46 Cu6 Br4 118.19(3)
P46 Cu6 Cu1 147.85(3)
N32 Cu6 Br3 118.02(10)
N32 Cu6 Br4 103.04(8)
N32 Cu6 Cu1 119.50(8)
N32 Cu6 P46 91.97(9)
C14 P13 Cu1 104.83(10)
C20 P13 Cu1 120.59(11)
C20 P13 C14 102.34(14)
C20 P13 C26 104.83(16)
C26 P13 Cu1 118.90(11)
C26 P13 C14 102.60(15)
C47 P46 Cu6 119.82(12)
C47 P46 C54 104.52(17)
C47 P46 C37 104.50(19)
C54 P46 Cu6 119.36(14)
C37 P46 Cu6 104.61(13)
C37 P46 C54 101.53(17)
N10 N11 Cu1 122.13(18)
C7 N11 Cu1 128.7(2)
C7 N11 N10 104.8(2)
N11 N10 C19 124.4(2)
C9 N10 N11 110.9(3)
C9 N10 C19 123.8(3)
N33 N32 Cu6 120.2(3)
C36 N32 Cu6 126.3(3)
C36 N32 N33 105.9(3)
N32 N33 C38 124.4(3)
C34 N33 N32 110.1(5)
C34 N33 C38 125.0(4)
C48 C47 P46 117.4(3)
C48 C47 C52 118.3(4)
C52 C47 P46 124.3(3)
C19 C14 P13 122.1(2)
C15 C14 P13 120.6(2)
C15 C14 C19 117.3(3)
N11 C7 C8 111.1(3)
N11 C7 C12 121.7(3)
C8 C7 C12 127.1(3)
C14 C19 N10 124.0(3)
C18 C19 N10 115.0(3)
C18 C19 C14 120.9(3)
C12 C2 C5 120.5(4)
C54 C53 C58 120.3(4)
C25 C20 P13 124.8(3)
C25 C20 C21 118.7(3)
C21 C20 P13 116.4(3)
C2 C5 C36 121.3(4)
C43 C5 C2 119.5(4)
C43 C5 C36 119.2(4)
C9 C8 C7 105.5(3)
C44 C45 C12 119.5(4)
C17 C18 C19 120.5(3)
C29 C30 C31 119.6(5)
C49 C48 C47 120.6(3)
C2 C12 C7 121.1(3)
C2 C12 C45 119.5(3)
C45 C12 C7 119.4(4)
C50 C49 C48 120.0(4)
C8 C9 N10 107.7(3)
C16 C15 C14 122.0(3)
C24 C25 C20 120.7(4)
C26 C27 C28 120.4(5)
C27 C26 P13 118.4(3)
C27 C26 C31 117.9(4)
C31 C26 P13 123.5(3)
C53 C54 P46 118.2(3)
C55 C54 P46 123.6(3)
C55 C54 C53 118.1(4)
C40 C39 C38 121.6(6)
C42 C37 P46 121.5(4)
C42 C37 C38 117.8(4)
C38 C37 P46 120.7(3)
C43 C44 C45 121.1(4)
N32 C36 C5 122.4(3)
N32 C36 C35 109.3(5)
C35 C36 C5 128.2(5)
C37 C42 C41 121.6(6)
C39 C38 N33 117.8(5)
C37 C38 N33 122.7(3)
C37 C38 C39 119.4(5)
C39 C40 C41 119.7(4)
C57 C58 C53 120.6(4)
C54 C55 C56 121.6(5)
C40 C41 C42 120.0(6)
C44 C43 C5 119.9(4)
C17 C16 C15 119.7(3)
C16 C17 C18 119.5(3)
C26 C31 C30 121.1(4)
C51 C50 C49 119.6(4)
C34 C35 C36 106.3(5)
C22 C21 C20 119.9(4)
C25 C24 C23 120.4(5)
C28 C29 C30 119.8(4)
C51 C52 C47 120.3(4)
C35 C34 N33 108.4(5)
C52 C51 C50 121.2(4)
C23 C22 C21 119.6(5)
C56 C57 C58 119.7(4)
C24 C23 C22 120.5(4)
C57 C56 C55 119.6(5)
C29 C28 C27 121.1(5)

loop_
_geom_bond_atom_site_label_1
_geom_bond_atom_site_label_2
_geom_bond_distance
Br3 Cu1 2.4663(5)
Br3 Cu6 2.4693(6)
Br4 Cu1 2.4820(6)
Br4 Cu6 2.5064(6)
Cu1 Cu6 3.0395(7)
Cu1 P13 2.2068(9)
Cu1 N11 2.120(3)
Cu6 P46 2.2094(10)
Cu6 N32 2.158(3)
P13 C14 1.830(3)
P13 C20 1.819(3)
P13 C26 1.823(3)
P46 C47 1.814(4)
P46 C54 1.833(4)
P46 C37 1.832(4)
N11 N10 1.369(3)
N11 C7 1.342(4)
N10 C19 1.438(4)
N10 C9 1.363(4)
N32 N33 1.374(5)
N32 C36 1.338(6)
N33 C38 1.423(6)
N33 C34 1.357(6)
C47 C48 1.401(5)
C47 C52 1.409(5)
C14 C19 1.402(4)
C14 C15 1.402(4)
C7 C8 1.403(5)
C7 C12 1.471(5)
C19 C18 1.394(4)
C2 C5 1.397(5)
C2 C12 1.384(5)
C53 C54 1.383(5)
C53 C58 1.396(5)
C20 C25 1.400(5)
C20 C21 1.402(5)
C5 C36 1.454(6)
C5 C43 1.394(6)
C8 C9 1.360(5)
C45 C12 1.401(5)
C45 C44 1.390(6)
C18 C17 1.393(5)
C30 C31 1.392(5)
C30 C29 1.364(7)
C48 C49 1.392(5)
C49 C50 1.391(5)
C15 C16 1.394(5)
C25 C24 1.369(6)
C27 C26 1.377(6)
C27 C28 1.384(6)
C26 C31 1.382(5)
C54 C55 1.378(6)
C39 C38 1.411(6)
C39 C40 1.358(9)
C37 C42 1.393(6)
C37 C38 1.395(6)
C44 C43 1.370(7)
C36 C35 1.421(6)
C42 C41 1.395(6)
C40 C41 1.366(10)
C58 C57 1.372(7)
C55 C56 1.397(6)
C16 C17 1.385(5)
C50 C51 1.378(7)
C35 C34 1.335(9)
C21 C22 1.392(6)
C24 C23 1.372(8)
C29 C28 1.353(8)
C52 C51 1.377(6)
C22 C23 1.388(8)
C57 C56 1.367(8)

loop_
_platon_squeeze_void_nr
_platon_squeeze_void_average_x
_platon_squeeze_void_average_y
_platon_squeeze_void_average_z
_platon_squeeze_void_volume
_platon_squeeze_void_count_electrons
_platon_squeeze_void_content
1 0.000 0.500 1.000 282 88 Et2O
